data_2000419
loop_
_publ_author_name
'Grandin, A.'
'Chardon, J.'
'Borel, M. M.'
'Leclaire, A.'
'Raveau, B.'

_publ_section_title
;
 Structure of PbV~2~P~2~O~10~
;
_journal_issue 11
_journal_name_full 'Acta Crystallographica Section C'
_journal_page_first 1913
_journal_page_last 1915
_journal_paper_doi 10.1107/S0108270192002300
_journal_volume 48
_journal_year 1992
_chemical_formula_sum 'O10 P2 Pb V2'
_chemical_formula_weight 531.01
_space_group_crystal_system monoclinic
_space_group_IT_number 14
_space_group_name_Hall '-P 2ybc'
_space_group_name_H-M_alt 'P 1 21/c 1'
_cell_angle_alpha 90
_cell_angle_beta 91.010(10)
_cell_angle_gamma 90
_cell_formula_units_Z 4
_cell_length_a 5.2306(4)
_cell_length_b 8.5805(9)
_cell_length_c 16.7900(10)
_cell_volume 753.40(10)
_diffrn_radiation_type Mo
_diffrn_radiation_wavelength 0.71073
_exptl_absorpt_coefficient_mu 25.3
_exptl_crystal_density_diffrn 4.68
_exptl_crystal_F_000 952
_cod_data_source_file du0336.cif
_cod_data_source_block du0336a
_cod_depositor_comments
;
 Updating space group information and adding the symmetry operation list.

 Antanas Vaitkus,
 2018-06-15
;
_cod_original_sg_symbol_H-M 'P 21/c'
_cod_original_formula_sum 'O10 P2 Pb1 V2'
_cod_database_code 2000419

loop_
_space_group_symop_id
_space_group_symop_operation_xyz
1 x,y,z
2 -x,y+1/2,-z+1/2
3 -x,-y,-z
4 x,-y+1/2,z+1/2

loop_
_atom_site_label
_atom_site_fract_x
_atom_site_fract_y
_atom_site_fract_z
_atom_site_U_iso_or_equiv
Pb .06382(7) .19558(4) .18163(2) .882(4)
V(1) .1397(3) .8454(2) .06649(8) .47(2)
V(2) .4587(3) .0373(2) .34912(8) .42(2)
P(1) .3617(4) .2756(2) .01960(10) .40(3)
P(2) .3721(4) .4171(2) .32170(10) .30(3)
O(1) .1730(10) .6798(8) .1102(4) .90(10)
O(2) -.1180(10) .8289(8) -.0232(3) .70(10)
O(3) -.1440(10) .9498(8) .1260(4) .80(10)
O(4) .3990(10) .8235(8) -.0135(4) .80(10)
O(5) .3720(10) .9689(8) .1392(4) .71(9)
O(6) .2120(10) -.0518(8) .3143(4) 1.10(10)
O(7) .3810(10) .2442(8) .2998(4) .70(9)
O(8) .6800(10) .0117(8) .2544(4) .63(9)
O(9) .6400(10) -.1430(8) .3978(4) .76(9)
O(10) .3390(10) .1071(8) .4520(4) .81(9)

_cod_duplicate_entry 1001534
